data_4336113
loop_
_publ_author_name
'Jian Zhang'
'Zuowei Xie'

_publ_section_title
;
 Reaction of 13-Vertex Carborane \m-1,2-(CH2)4-1,2-C2B11H11 with
 Nucleophiles: Linkage Effect on Product Formation
;
_journal_name_full 'Inorganic Chemistry'
_journal_page_first 10677
_journal_page_last 10684
_journal_paper_doi 10.1021/ic401744h
_journal_volume 52
_journal_year 2013
_chemical_formula_sum 'C53 H64 B11 N O P2 S'
_chemical_formula_weight 943.96
_chemical_name_systematic
; 
 ? 
;
_space_group_IT_number 2
_symmetry_cell_setting triclinic
_symmetry_space_group_name_Hall '-P 1'
_symmetry_space_group_name_H-M 'P -1'
_atom_sites_solution_hydrogens geom
_atom_sites_solution_primary direct
_atom_sites_solution_secondary difmap
_audit_creation_method SHELXL-97
_cell_angle_alpha 98.412(17)
_cell_angle_beta 104.365(14)
_cell_angle_gamma 98.182(15)
_cell_formula_units_Z 2
_cell_length_a 11.125(8)
_cell_length_b 14.248(11)
_cell_length_c 17.751(14)
_cell_measurement_reflns_used 202
_cell_measurement_temperature 296(2)
_cell_measurement_theta_max 15
_cell_measurement_theta_min 15
_cell_volume 2649(4)
_computing_cell_refinement 'BRUKER KAPPA APEXII DUO DIFFRACTOMETER'
_computing_data_collection 'BRUKER KAPPA APEXII DUO DIFFRACTOMETER'
_computing_data_reduction 'BRUKER KAPPA APEXII DUO DIFFRACTOMETER'
_computing_molecular_graphics 'SIEMENS SHELXTL'
_computing_publication_material 'SIEMENS SHELXTL'
_computing_structure_refinement 'SHELXL-97 (Sheldrick, 2008)'
_computing_structure_solution 'SHELXS-97 (Sheldrick, 2008)'
_diffrn_ambient_temperature 296(2)
_diffrn_measured_fraction_theta_full 0.997
_diffrn_measured_fraction_theta_max 0.997
_diffrn_measurement_device_type 'BRUKER KAPPA APEXII DUO DIFFRACTOMETER'
_diffrn_measurement_method 'PHI & OMEGA SCAN'
_diffrn_radiation_monochromator graphite
_diffrn_radiation_source 'fine-focus sealed tube'
_diffrn_radiation_type MoK\a
_diffrn_radiation_wavelength 0.71073
_diffrn_reflns_av_R_equivalents 0.0374
_diffrn_reflns_av_sigmaI/netI 0.0351
_diffrn_reflns_limit_h_max 5
_diffrn_reflns_limit_h_min -13
_diffrn_reflns_limit_k_max 17
_diffrn_reflns_limit_k_min -16
_diffrn_reflns_limit_l_max 21
_diffrn_reflns_limit_l_min -20
_diffrn_reflns_number 31135
_diffrn_reflns_theta_full 25.25
_diffrn_reflns_theta_max 25.25
_diffrn_reflns_theta_min 1.21
_exptl_absorpt_coefficient_mu 0.161
_exptl_absorpt_correction_T_max 0.7456
_exptl_absorpt_correction_T_min 0.6623
_exptl_absorpt_correction_type multi-scan
_exptl_crystal_colour colourless
_exptl_crystal_density_diffrn 1.183
_exptl_crystal_description block
_exptl_crystal_F_000 996
_exptl_crystal_size_max 0.50
_exptl_crystal_size_mid 0.40
_exptl_crystal_size_min 0.20
_refine_diff_density_max 0.694
_refine_diff_density_min -0.404
_refine_diff_density_rms 0.051
_refine_ls_extinction_method none
_refine_ls_goodness_of_fit_ref 1.022
_refine_ls_hydrogen_treatment riding
_refine_ls_matrix_type full
_refine_ls_number_parameters 622
_refine_ls_number_reflns 9561
_refine_ls_number_restraints 5
_refine_ls_restrained_S_all 1.042
_refine_ls_R_factor_all 0.0718
_refine_ls_R_factor_gt 0.0528
_refine_ls_shift/su_max 0.004
_refine_ls_shift/su_mean 0.000
_refine_ls_structure_factor_coef Fsqd
_refine_ls_weighting_details 'calc w=1/[\s^2^(Fo^2^)+(0.0873P)^2^+1.7280P] where P=(Fo^2^+2Fc^2^)/3'
_refine_ls_weighting_scheme calc
_refine_ls_wR_factor_gt 0.1466
_refine_ls_wR_factor_ref 0.1699
_reflns_number_gt 7362
_reflns_number_total 9561
_reflns_threshold_expression >2sigma(I)
_cod_data_source_file ic401744h_si_002_9.cif
_cod_data_source_block '[9][PPN]'
_cod_original_cell_volume 2649(3)
_cod_database_code 4336113

loop_
_symmetry_equiv_pos_as_xyz
'x, y, z'
'-x, -y, -z'

loop_
_atom_site_label
_atom_site_type_symbol
_atom_site_fract_x
_atom_site_fract_y
_atom_site_fract_z
_atom_site_U_iso_or_equiv
_atom_site_adp_type
_atom_site_occupancy
_atom_site_symmetry_multiplicity
_atom_site_calc_flag
_atom_site_refinement_flags
S1 S 1.16721(8) 0.58763(5) 0.78821(5) 0.0585(2) Uani 1 1 d .
O1 O 0.5526(5) 0.0879(4) 0.7686(3) 0.1625(17) Uani 1 1 d D
N1 N 0.56110(19) 0.29955(15) 0.33765(12) 0.0409(5) Uani 1 1 d .
P1 P 0.42310(6) 0.27227(4) 0.28009(4) 0.03672(17) Uani 1 1 d .
P2 P 0.63704(6) 0.29284(4) 0.42362(4) 0.03539(17) Uani 1 1 d .
C31 C 0.4287(2) 0.21198(18) 0.18529(15) 0.0420(6) Uani 1 1 d .
C32 C 0.5420(3) 0.2079(2) 0.16949(17) 0.0548(7) Uani 1 1 d .
H32A H 0.6168 0.2360 0.2081 0.066 Uiso 1 1 calc R
C33 C 0.5453(4) 0.1620(3) 0.0958(2) 0.0722(9) Uani 1 1 d .
H33A H 0.6225 0.1589 0.0850 0.087 Uiso 1 1 calc R
C34 C 0.4359(4) 0.1214(3) 0.03916(19) 0.0746(10) Uani 1 1 d .
H34A H 0.4384 0.0896 -0.0099 0.090 Uiso 1 1 calc R
C35 C 0.3230(4) 0.1272(3) 0.05412(19) 0.0789(10) Uani 1 1 d .
H35A H 0.2484 0.1004 0.0149 0.095 Uiso 1 1 calc R
C36 C 0.3182(3) 0.1725(2) 0.12672(18) 0.0632(8) Uani 1 1 d .
H36A H 0.2405 0.1765 0.1365 0.076 Uiso 1 1 calc R
C41 C 0.3132(2) 0.19364(19) 0.31277(15) 0.0443(6) Uani 1 1 d .
C42 C 0.3080(3) 0.0949(2) 0.2964(2) 0.0637(8) Uani 1 1 d .
H42A H 0.3551 0.0694 0.2646 0.076 Uiso 1 1 calc R
C43 C 0.2324(4) 0.0340(3) 0.3275(3) 0.0859(12) Uani 1 1 d .
H43A H 0.2289 -0.0324 0.3166 0.103 Uiso 1 1 calc R
C44 C 0.1629(4) 0.0713(3) 0.3741(2) 0.0849(12) Uani 1 1 d .
H44A H 0.1115 0.0302 0.3943 0.102 Uiso 1 1 calc R
C45 C 0.1688(3) 0.1679(3) 0.3910(2) 0.0726(9) Uani 1 1 d .
H45A H 0.1221 0.1929 0.4232 0.087 Uiso 1 1 calc R
C46 C 0.2437(3) 0.2296(2) 0.36063(18) 0.0551(7) Uani 1 1 d .
H46A H 0.2471 0.2959 0.3726 0.066 Uiso 1 1 calc R
C51 C 0.3624(2) 0.37932(18) 0.26275(15) 0.0405(5) Uani 1 1 d .
C52 C 0.2346(2) 0.3785(2) 0.23475(18) 0.0530(7) Uani 1 1 d .
H52A H 0.1764 0.3218 0.2267 0.064 Uiso 1 1 calc R
C53 C 0.1942(3) 0.4621(2) 0.2189(2) 0.0614(8) Uani 1 1 d .
H53A H 0.1082 0.4617 0.2006 0.074 Uiso 1 1 calc R
C54 C 0.2788(3) 0.5457(2) 0.2298(2) 0.0639(8) Uani 1 1 d .
H54A H 0.2502 0.6020 0.2197 0.077 Uiso 1 1 calc R
C55 C 0.4056(3) 0.5467(2) 0.2554(2) 0.0772(11) Uani 1 1 d .
H55A H 0.4632 0.6033 0.2616 0.093 Uiso 1 1 calc R
C56 C 0.4473(3) 0.4637(2) 0.2721(2) 0.0635(9) Uani 1 1 d .
H56A H 0.5335 0.4644 0.2898 0.076 Uiso 1 1 calc R
C61 C 0.5421(2) 0.2683(2) 0.48942(15) 0.0487(6) Uani 1 1 d .
C62 C 0.5214(4) 0.1788(3) 0.5099(2) 0.0778(10) Uani 1 1 d .
H62A H 0.5614 0.1304 0.4921 0.093 Uiso 1 1 calc R
C63 C 0.4415(5) 0.1607(5) 0.5568(3) 0.1205(19) Uani 1 1 d .
H63A H 0.4287 0.1003 0.5705 0.145 Uiso 1 1 calc R
C64 C 0.3827(5) 0.2284(6) 0.5824(3) 0.128(2) Uani 1 1 d .
H64A H 0.3284 0.2151 0.6133 0.154 Uiso 1 1 calc R
C65 C 0.4023(4) 0.3167(5) 0.5634(3) 0.1096(19) Uani 1 1 d .
H65A H 0.3617 0.3641 0.5821 0.131 Uiso 1 1 calc R
C66 C 0.4822(3) 0.3385(3) 0.5161(2) 0.0741(10) Uani 1 1 d .
H66A H 0.4945 0.3994 0.5032 0.089 Uiso 1 1 calc R
C71 C 0.7259(2) 0.19765(17) 0.42004(15) 0.0382(5) Uani 1 1 d .
C72 C 0.6856(3) 0.1211(2) 0.35694(17) 0.0537(7) Uani 1 1 d .
H72A H 0.6174 0.1222 0.3146 0.064 Uiso 1 1 calc R
C73 C 0.7455(3) 0.0430(2) 0.3559(2) 0.0645(8) Uani 1 1 d .
H73A H 0.7181 -0.0084 0.3131 0.077 Uiso 1 1 calc R
C74 C 0.8446(3) 0.0413(2) 0.4178(2) 0.0683(9) Uani 1 1 d .
H74A H 0.8845 -0.0118 0.4175 0.082 Uiso 1 1 calc R
C75 C 0.8864(3) 0.1167(2) 0.4805(2) 0.0726(10) Uani 1 1 d .
H75A H 0.9548 0.1148 0.5225 0.087 Uiso 1 1 calc R
C76 C 0.8280(3) 0.1956(2) 0.48207(18) 0.0553(7) Uani 1 1 d .
H76A H 0.8572 0.2472 0.5246 0.066 Uiso 1 1 calc R
C81 C 0.7436(2) 0.40566(18) 0.46824(14) 0.0391(5) Uani 1 1 d .
C82 C 0.7875(3) 0.4353(2) 0.55033(16) 0.0493(6) Uani 1 1 d .
H82A H 0.7618 0.3964 0.5834 0.059 Uiso 1 1 calc R
C83 C 0.8696(3) 0.5227(2) 0.58243(18) 0.0567(7) Uani 1 1 d .
H83A H 0.8995 0.5421 0.6371 0.068 Uiso 1 1 calc R
C84 C 0.9072(3) 0.5812(2) 0.53360(19) 0.0558(7) Uani 1 1 d .
H84A H 0.9616 0.6401 0.5555 0.067 Uiso 1 1 calc R
C85 C 0.8645(3) 0.5525(2) 0.45285(19) 0.0541(7) Uani 1 1 d .
H85A H 0.8903 0.5919 0.4202 0.065 Uiso 1 1 calc R
C86 C 0.7832(2) 0.46509(19) 0.41976(16) 0.0453(6) Uani 1 1 d .
H86A H 0.7548 0.4459 0.3650 0.054 Uiso 1 1 calc R
C1 C 1.1624(3) 0.3219(2) 0.88419(17) 0.0500(7) Uani 1 1 d .
C11 C 1.1830(4) 0.3511(3) 0.97379(19) 0.0731(10) Uani 1 1 d .
H11A H 1.1106 0.3774 0.9823 0.088 Uiso 1 1 calc R
H11B H 1.1840 0.2930 0.9963 0.088 Uiso 1 1 calc R
C12 C 1.3017(4) 0.4239(3) 1.0200(2) 0.0851(12) Uani 1 1 d .
H12A H 1.3181 0.4189 1.0754 0.102 Uiso 1 1 calc R
H12B H 1.3721 0.4056 1.0021 0.102 Uiso 1 1 calc R
C13 C 1.2997(4) 0.5292(3) 1.0142(2) 0.0875(12) Uani 1 1 d .
H13A H 1.3718 0.5683 1.0548 0.105 Uiso 1 1 calc R
H13B H 1.2245 0.5452 1.0273 0.105 Uiso 1 1 calc R
C14 C 1.3018(3) 0.5606(3) 0.9354(2) 0.0712(9) Uani 1 1 d .
H14A H 1.3153 0.6305 0.9436 0.085 Uiso 1 1 calc R
H14B H 1.3728 0.5404 0.9193 0.085 Uiso 1 1 calc R
C15 C 1.1811(3) 0.51950(19) 0.86826(16) 0.0492(6) Uani 1 1 d .
H15A H 1.1096 0.5262 0.8903 0.059 Uiso 1 1 calc R
C16 C 1.1252(3) 0.69588(19) 0.82323(17) 0.0507(7) Uani 1 1 d .
C17 C 1.0979(3) 0.7200(2) 0.89501(19) 0.0604(8) Uani 1 1 d .
H17A H 1.1042 0.6775 0.9302 0.072 Uiso 1 1 calc R
C18 C 1.0617(3) 0.8067(2) 0.9143(2) 0.0634(8) Uani 1 1 d .
H18A H 1.0440 0.8219 0.9626 0.076 Uiso 1 1 calc R
C19 C 1.0510(3) 0.8716(2) 0.8636(2) 0.0617(8) Uani 1 1 d .
C20 C 1.0785(3) 0.8474(2) 0.7925(2) 0.0663(9) Uani 1 1 d .
H20A H 1.0726 0.8903 0.7575 0.080 Uiso 1 1 calc R
C21 C 1.1144(3) 0.7616(2) 0.77250(19) 0.0591(8) Uani 1 1 d .
H21A H 1.1319 0.7469 0.7240 0.071 Uiso 1 1 calc R
C22 C 1.0112(4) 0.9665(2) 0.8847(3) 0.0872(12) Uani 1 1 d .
H22A H 0.9958 0.9714 0.9359 0.131 Uiso 1 1 calc R
H22B H 0.9353 0.9698 0.8459 0.131 Uiso 1 1 calc R
H22C H 1.0770 1.0186 0.8858 0.131 Uiso 1 1 calc R
B2 B 1.1617(3) 0.4085(2) 0.82678(18) 0.0423(6) Uani 1 1 d .
B3 B 1.2840(3) 0.3405(3) 0.84201(18) 0.0502(8) Uani 1 1 d .
H3 H 1.3815 0.3747 0.8751 0.060 Uiso 1 1 calc R
B4 B 1.2176(4) 0.2232(3) 0.8499(2) 0.0605(9) Uani 1 1 d .
H4 H 1.2715 0.1812 0.8887 0.073 Uiso 1 1 calc R
B5 B 1.0549(4) 0.2171(3) 0.8379(3) 0.0652(10) Uani 1 1 d .
H5 H 1.0025 0.1717 0.8686 0.078 Uiso 1 1 calc R
B6 B 1.0207(3) 0.3303(2) 0.8229(2) 0.0528(8) Uani 1 1 d .
H6 H 0.9454 0.3585 0.8440 0.063 Uiso 1 1 calc R
B7 B 1.2156(3) 0.3597(2) 0.74643(18) 0.0475(7) Uani 1 1 d .
H7 H 1.2678 0.4066 0.7166 0.057 Uiso 1 1 calc R
B8 B 1.2505(3) 0.2449(3) 0.7612(2) 0.0569(9) Uani 1 1 d .
H8 H 1.3263 0.2165 0.7409 0.068 Uiso 1 1 calc R
B9 B 1.1095(4) 0.1674(3) 0.7582(2) 0.0659(10) Uani 1 1 d .
H9 H 1.0930 0.0891 0.7361 0.079 Uiso 1 1 calc R
B10 B 0.9862(4) 0.2344(3) 0.7415(3) 0.0660(10) Uani 1 1 d .
H10 H 0.8888 0.1996 0.7085 0.079 Uiso 1 1 calc R
B11 B 1.0516(3) 0.3524(2) 0.7342(2) 0.0499(7) Uani 1 1 d .
H11 H 0.9964 0.3944 0.6961 0.060 Uiso 1 1 calc R
B12 B 1.1079(4) 0.2524(3) 0.6943(2) 0.0587(9) Uani 1 1 d .
H12 H 1.0902 0.2293 0.6300 0.070 Uiso 1 1 calc R
C91 C 0.6303(8) 0.1787(6) 0.7775(5) 0.193(4) Uani 1 1 d D
H91A H 0.5807 0.2233 0.7544 0.232 Uiso 1 1 calc R
H91B H 0.6963 0.1721 0.7513 0.232 Uiso 1 1 calc R
C92 C 0.6866(10) 0.2149(5) 0.8643(5) 0.214(5) Uani 1 1 d D
H92A H 0.7781 0.2275 0.8775 0.257 Uiso 1 1 calc R
H92B H 0.6585 0.2737 0.8815 0.257 Uiso 1 1 calc R
C93 C 0.6426(11) 0.1397(8) 0.8996(4) 0.331(10) Uani 1 1 d D
H93A H 0.6159 0.1654 0.9452 0.398 Uiso 1 1 calc R
H93B H 0.7086 0.1034 0.9167 0.398 Uiso 1 1 calc R
C94 C 0.5357(7) 0.0778(5) 0.8389(3) 0.169(3) Uani 1 1 d D
H94A H 0.5321 0.0110 0.8450 0.203 Uiso 1 1 calc R
H94B H 0.4572 0.0969 0.8436 0.203 Uiso 1 1 calc R

loop_
_atom_site_aniso_label
_atom_site_aniso_U_11
_atom_site_aniso_U_22
_atom_site_aniso_U_33
_atom_site_aniso_U_23
_atom_site_aniso_U_13
_atom_site_aniso_U_12
S1 0.0800(5) 0.0453(4) 0.0561(5) 0.0155(3) 0.0269(4) 0.0095(4)
O1 0.162(4) 0.148(4) 0.155(4) -0.023(3) 0.056(3) -0.014(3)
N1 0.0372(11) 0.0461(12) 0.0370(11) 0.0103(9) 0.0045(9) 0.0075(9)
P1 0.0342(3) 0.0368(3) 0.0373(3) 0.0083(3) 0.0053(3) 0.0070(2)
P2 0.0349(3) 0.0397(3) 0.0328(3) 0.0079(3) 0.0084(2) 0.0113(3)
C31 0.0475(14) 0.0402(14) 0.0367(13) 0.0095(11) 0.0070(11) 0.0083(11)
C32 0.0524(16) 0.0648(19) 0.0437(15) 0.0051(13) 0.0137(13) 0.0035(14)
C33 0.076(2) 0.090(3) 0.0534(19) 0.0058(17) 0.0305(17) 0.0111(19)
C34 0.102(3) 0.077(2) 0.0414(17) 0.0021(16) 0.0225(18) 0.012(2)
C35 0.080(2) 0.092(3) 0.0431(18) -0.0023(17) -0.0057(16) 0.003(2)
C36 0.0540(17) 0.078(2) 0.0473(17) 0.0020(15) 0.0020(13) 0.0081(15)
C41 0.0412(13) 0.0444(15) 0.0433(14) 0.0108(11) 0.0061(11) 0.0026(11)
C42 0.073(2) 0.0444(17) 0.073(2) 0.0091(15) 0.0253(17) 0.0019(14)
C43 0.106(3) 0.0477(19) 0.099(3) 0.0181(19) 0.030(2) -0.0091(19)
C44 0.082(3) 0.087(3) 0.089(3) 0.035(2) 0.035(2) -0.010(2)
C45 0.065(2) 0.084(3) 0.080(2) 0.029(2) 0.0327(18) 0.0102(18)
C46 0.0497(16) 0.0588(18) 0.0606(18) 0.0181(14) 0.0185(14) 0.0091(13)
C51 0.0410(13) 0.0390(13) 0.0394(13) 0.0082(11) 0.0055(10) 0.0097(10)
C52 0.0376(14) 0.0552(17) 0.0690(19) 0.0231(14) 0.0120(13) 0.0108(12)
C53 0.0479(16) 0.070(2) 0.076(2) 0.0303(17) 0.0156(15) 0.0273(15)
C54 0.071(2) 0.0491(17) 0.070(2) 0.0180(15) 0.0052(16) 0.0249(15)
C55 0.068(2) 0.0416(17) 0.102(3) 0.0200(17) -0.0131(19) 0.0028(15)
C56 0.0429(15) 0.0478(17) 0.086(2) 0.0196(16) -0.0099(15) 0.0044(13)
C61 0.0414(14) 0.0690(19) 0.0358(14) 0.0065(13) 0.0127(11) 0.0109(13)
C62 0.082(2) 0.093(3) 0.078(2) 0.038(2) 0.045(2) 0.016(2)
C63 0.111(4) 0.167(5) 0.109(4) 0.064(4) 0.066(3) 0.007(4)
C64 0.082(3) 0.238(8) 0.066(3) 0.016(4) 0.045(2) 0.004(4)
C65 0.060(2) 0.192(6) 0.067(3) -0.029(3) 0.024(2) 0.035(3)
C66 0.0553(18) 0.099(3) 0.064(2) -0.0089(19) 0.0199(16) 0.0226(18)
C71 0.0357(12) 0.0395(13) 0.0424(13) 0.0116(11) 0.0121(10) 0.0104(10)
C72 0.0550(16) 0.0542(17) 0.0498(16) 0.0046(13) 0.0080(13) 0.0202(13)
C73 0.068(2) 0.0531(18) 0.071(2) -0.0010(15) 0.0170(16) 0.0243(15)
C74 0.0587(19) 0.0514(18) 0.099(3) 0.0160(18) 0.0186(18) 0.0263(15)
C75 0.0561(18) 0.061(2) 0.091(3) 0.0154(18) -0.0077(17) 0.0249(15)
C76 0.0484(15) 0.0471(16) 0.0606(18) 0.0055(13) -0.0029(13) 0.0135(12)
C81 0.0376(12) 0.0417(13) 0.0372(13) 0.0065(10) 0.0057(10) 0.0142(10)
C82 0.0546(16) 0.0515(16) 0.0404(14) 0.0073(12) 0.0103(12) 0.0116(13)
C83 0.0551(17) 0.0590(18) 0.0449(16) -0.0062(14) 0.0024(13) 0.0112(14)
C84 0.0488(16) 0.0414(15) 0.068(2) 0.0019(14) 0.0039(14) 0.0089(12)
C85 0.0495(15) 0.0486(16) 0.0653(19) 0.0193(14) 0.0122(14) 0.0107(12)
C86 0.0446(14) 0.0509(15) 0.0387(14) 0.0108(12) 0.0051(11) 0.0119(12)
C1 0.0649(17) 0.0492(16) 0.0508(16) 0.0195(13) 0.0282(14) 0.0261(13)
C11 0.113(3) 0.077(2) 0.0528(19) 0.0257(17) 0.043(2) 0.044(2)
C12 0.118(3) 0.103(3) 0.0385(17) 0.0139(18) 0.0135(19) 0.047(3)
C13 0.110(3) 0.086(3) 0.051(2) -0.0043(18) -0.0009(19) 0.026(2)
C14 0.070(2) 0.065(2) 0.063(2) -0.0014(16) 0.0022(16) 0.0028(16)
C15 0.0542(16) 0.0443(15) 0.0494(16) 0.0115(12) 0.0143(12) 0.0075(12)
C16 0.0528(16) 0.0396(14) 0.0555(17) 0.0114(12) 0.0109(13) -0.0006(12)
C17 0.079(2) 0.0460(17) 0.0565(18) 0.0167(14) 0.0173(16) 0.0087(15)
C18 0.078(2) 0.0492(17) 0.0579(19) 0.0059(14) 0.0143(16) 0.0083(15)
C19 0.0593(18) 0.0406(16) 0.075(2) 0.0099(15) 0.0047(15) 0.0023(13)
C20 0.074(2) 0.0524(18) 0.071(2) 0.0266(16) 0.0114(17) 0.0087(15)
C21 0.0638(18) 0.0555(18) 0.0581(18) 0.0204(14) 0.0147(14) 0.0056(14)
C22 0.095(3) 0.0483(19) 0.108(3) 0.0083(19) 0.011(2) 0.0166(18)
B2 0.0411(15) 0.0442(16) 0.0428(16) 0.0137(13) 0.0099(12) 0.0094(12)
B3 0.0435(16) 0.069(2) 0.0421(17) 0.0126(15) 0.0119(13) 0.0223(15)
B4 0.084(3) 0.059(2) 0.057(2) 0.0226(17) 0.0300(18) 0.0409(19)
B5 0.084(3) 0.0419(18) 0.089(3) 0.0239(18) 0.048(2) 0.0204(17)
B6 0.0452(17) 0.0415(17) 0.078(2) 0.0172(16) 0.0240(16) 0.0111(13)
B7 0.0461(16) 0.0588(19) 0.0392(16) 0.0138(14) 0.0123(13) 0.0092(14)
B8 0.064(2) 0.069(2) 0.0480(18) 0.0132(16) 0.0228(16) 0.0316(18)
B9 0.088(3) 0.0463(19) 0.071(2) 0.0095(17) 0.030(2) 0.0241(18)
B10 0.057(2) 0.0451(19) 0.090(3) 0.0076(18) 0.0147(19) 0.0028(15)
B11 0.0415(16) 0.0462(17) 0.0566(19) 0.0121(15) 0.0031(14) 0.0067(13)
B12 0.067(2) 0.056(2) 0.0478(19) 0.0057(16) 0.0083(16) 0.0116(17)
C91 0.183(8) 0.176(8) 0.214(9) 0.063(7) 0.067(7) -0.037(6)
C92 0.303(12) 0.107(5) 0.208(9) -0.034(5) 0.120(9) -0.067(6)
C93 0.398(16) 0.364(15) 0.094(5) 0.017(7) 0.021(7) -0.265(14)
C94 0.237(8) 0.132(5) 0.100(4) -0.004(4) 0.061(5) -0.088(5)

loop_
_atom_type_symbol
_atom_type_description
_atom_type_scat_dispersion_real
_atom_type_scat_dispersion_imag
_atom_type_scat_source
C C 0.0033 0.0016 'International Tables Vol C Tables 4.2.6.8 and 6.1.1.4'
H H 0.0000 0.0000 'International Tables Vol C Tables 4.2.6.8 and 6.1.1.4'
B B 0.0013 0.0007 'International Tables Vol C Tables 4.2.6.8 and 6.1.1.4'
N N 0.0061 0.0033 'International Tables Vol C Tables 4.2.6.8 and 6.1.1.4'
O O 0.0106 0.0060 'International Tables Vol C Tables 4.2.6.8 and 6.1.1.4'
P P 0.1023 0.0942 'International Tables Vol C Tables 4.2.6.8 and 6.1.1.4'
S S 0.1246 0.1234 'International Tables Vol C Tables 4.2.6.8 and 6.1.1.4'

loop_
_geom_angle_atom_site_label_1
_geom_angle_atom_site_label_2
_geom_angle_atom_site_label_3
_geom_angle
C16 S1 C15 105.97(14)
C94 O1 C91 108.3(5)
P2 N1 P1 140.85(15)
N1 P1 C51 110.22(12)
N1 P1 C31 109.08(12)
C51 P1 C31 105.73(12)
N1 P1 C41 114.65(12)
C51 P1 C41 109.60(13)
C31 P1 C41 107.14(13)
N1 P2 C71 110.46(12)
N1 P2 C61 115.11(13)
C71 P2 C61 105.76(13)
N1 P2 C81 108.89(12)
C71 P2 C81 109.21(13)
C61 P2 C81 107.23(13)
C32 C31 C36 119.5(3)
C32 C31 P1 120.3(2)
C36 C31 P1 120.2(2)
C31 C32 C33 119.9(3)
C34 C33 C32 120.1(3)
C35 C34 C33 120.1(3)
C34 C35 C36 120.4(3)
C35 C36 C31 120.0(3)
C46 C41 C42 118.9(3)
C46 C41 P1 121.5(2)
C42 C41 P1 119.2(2)
C41 C42 C43 119.8(3)
C44 C43 C42 120.2(4)
C45 C44 C43 120.1(3)
C44 C45 C46 120.5(4)
C41 C46 C45 120.4(3)
C56 C51 C52 119.2(2)
C56 C51 P1 118.3(2)
C52 C51 P1 122.3(2)
C53 C52 C51 119.6(3)
C54 C53 C52 120.8(3)
C53 C54 C55 120.2(3)
C54 C55 C56 119.6(3)
C55 C56 C51 120.6(3)
C66 C61 C62 119.0(3)
C66 C61 P2 119.1(3)
C62 C61 P2 121.8(2)
C61 C62 C63 120.2(4)
C64 C63 C62 120.9(5)
C63 C64 C65 119.7(4)
C64 C65 C66 121.5(5)
C61 C66 C65 118.6(4)
C72 C71 C76 119.2(2)
C72 C71 P2 119.4(2)
C76 C71 P2 121.3(2)
C73 C72 C71 120.6(3)
C74 C73 C72 119.6(3)
C73 C74 C75 120.7(3)
C74 C75 C76 120.4(3)
C75 C76 C71 119.6(3)
C86 C81 C82 119.2(2)
C86 C81 P2 119.32(19)
C82 C81 P2 121.5(2)
C83 C82 C81 119.8(3)
C84 C83 C82 120.4(3)
C85 C84 C83 120.1(3)
C84 C85 C86 120.3(3)
C85 C86 C81 120.3(3)
C11 C1 B4 118.5(2)
C11 C1 B3 121.4(3)
B4 C1 B3 62.4(2)
C11 C1 B6 117.9(2)
B4 C1 B6 111.9(2)
B3 C1 B6 112.6(2)
C11 C1 B2 120.0(2)
B4 C1 B2 113.8(2)
B3 C1 B2 62.33(17)
B6 C1 B2 62.29(17)
C11 C1 B5 116.1(3)
B4 C1 B5 61.6(2)
B3 C1 B5 112.9(2)
B6 C1 B5 61.3(2)
B2 C1 B5 113.2(2)
C12 C11 C1 117.2(3)
C13 C12 C11 116.6(3)
C12 C13 C14 118.6(3)
C15 C14 C13 114.2(3)
C14 C15 B2 117.3(2)
C14 C15 S1 111.8(2)
B2 C15 S1 105.65(19)
C17 C16 C21 117.9(3)
C17 C16 S1 126.1(2)
C21 C16 S1 115.9(2)
C18 C17 C16 120.2(3)
C17 C18 C19 121.6(3)
C18 C19 C20 117.9(3)
C18 C19 C22 121.5(3)
C20 C19 C22 120.5(3)
C21 C20 C19 121.1(3)
C20 C21 C16 121.2(3)
C15 B2 C1 118.8(2)
C15 B2 B6 118.2(2)
C1 B2 B6 58.79(18)
C15 B2 B7 128.4(2)
C1 B2 B7 105.0(2)
B6 B2 B7 106.9(2)
C15 B2 B3 122.8(2)
C1 B2 B3 58.72(17)
B6 B2 B3 106.9(2)
B7 B2 B3 59.52(17)
C15 B2 B11 125.6(2)
C1 B2 B11 104.7(2)
B6 B2 B11 59.23(19)
B7 B2 B11 59.72(19)
B3 B2 B11 106.8(2)
C1 B3 B8 105.6(3)
C1 B3 B7 105.8(2)
B8 B3 B7 60.81(19)
C1 B3 B4 58.65(18)
B8 B3 B4 60.0(2)
B7 B3 B4 108.6(2)
C1 B3 B2 58.94(16)
B8 B3 B2 108.8(2)
B7 B3 B2 60.23(17)
B4 B3 B2 107.9(2)
C1 B4 B5 59.81(19)
C1 B4 B8 105.4(2)
B5 B4 B8 108.3(3)
C1 B4 B9 106.7(2)
B5 B4 B9 60.3(2)
B8 B4 B9 60.3(2)
C1 B4 B3 58.91(18)
B5 B4 B3 108.5(2)
B8 B4 B3 59.5(2)
B9 B4 B3 108.4(2)
C1 B5 B6 58.92(19)
C1 B5 B4 58.5(2)
B6 B5 B4 107.4(3)
C1 B5 B10 105.8(2)
B6 B5 B10 60.2(2)
B4 B5 B10 108.0(3)
C1 B5 B9 105.4(3)
B6 B5 B9 108.1(3)
B4 B5 B9 60.0(2)
B10 B5 B9 60.2(2)
C1 B6 B5 59.8(2)
C1 B6 B11 106.0(2)
B5 B6 B11 108.8(2)
C1 B6 B10 106.4(2)
B5 B6 B10 60.2(2)
B11 B6 B10 60.5(2)
C1 B6 B2 58.92(17)
B5 B6 B2 109.3(2)
B11 B6 B2 60.76(18)
B10 B6 B2 109.5(2)
B3 B7 B11 108.0(2)
B3 B7 B2 60.25(17)
B11 B7 B2 60.51(18)
B3 B7 B12 107.2(2)
B11 B7 B12 59.62(19)
B2 B7 B12 108.1(2)
B3 B7 B8 59.47(19)
B11 B7 B8 107.1(2)
B2 B7 B8 107.8(2)
B12 B7 B8 59.4(2)
B3 B8 B12 108.1(2)
B3 B8 B4 60.4(2)
B12 B8 B4 107.9(3)
B3 B8 B9 108.7(2)
B12 B8 B9 60.5(2)
B4 B8 B9 59.9(2)
B3 B8 B7 59.72(19)
B12 B8 B7 60.22(19)
B4 B8 B7 108.0(2)
B9 B8 B7 108.9(2)
B4 B9 B5 59.7(2)
B4 B9 B8 59.8(2)
B5 B9 B8 107.4(3)
B4 B9 B10 107.3(3)
B5 B9 B10 59.6(2)
B8 B9 B10 107.4(3)
B4 B9 B12 107.1(3)
B5 B9 B12 107.2(3)
B8 B9 B12 59.5(2)
B10 B9 B12 59.9(2)
B5 B10 B6 59.6(2)
B5 B10 B12 107.8(3)
B6 B10 B12 107.0(3)
B5 B10 B9 60.1(2)
B6 B10 B9 107.6(3)
B12 B10 B9 60.2(2)
B5 B10 B11 107.7(3)
B6 B10 B11 59.6(2)
B12 B10 B11 59.6(2)
B9 B10 B11 108.1(3)
B6 B11 B12 107.6(2)
B6 B11 B7 107.6(2)
B12 B11 B7 60.3(2)
B6 B11 B10 59.9(2)
B12 B11 B10 60.1(2)
B7 B11 B10 108.6(2)
B6 B11 B2 60.01(19)
B12 B11 B2 108.1(2)
B7 B11 B2 59.77(17)
B10 B11 B2 108.5(2)
B8 B12 B11 108.2(2)
B8 B12 B10 108.0(3)
B11 B12 B10 60.2(2)
B8 B12 B7 60.4(2)
B11 B12 B7 60.07(19)
B10 B12 B7 108.4(3)
B8 B12 B9 60.1(2)
B11 B12 B9 108.3(3)
B10 B12 B9 59.9(2)
B7 B12 B9 108.7(3)
O1 C91 C92 106.9(6)
C93 C92 C91 104.5(6)
C92 C93 C94 106.1(7)
O1 C94 C93 107.6(5)

loop_
_geom_bond_atom_site_label_1
_geom_bond_atom_site_label_2
_geom_bond_distance
S1 C16 1.747(3)
S1 C15 1.823(3)
O1 C94 1.331(6)
O1 C91 1.415(6)
N1 P2 1.574(2)
N1 P1 1.577(2)
P1 C51 1.790(3)
P1 C31 1.794(3)
P1 C41 1.800(3)
P2 C71 1.791(3)
P2 C61 1.797(3)
P2 C81 1.799(3)
C31 C32 1.365(4)
C31 C36 1.381(4)
C32 C33 1.387(4)
C33 C34 1.359(5)
C34 C35 1.358(5)
C35 C36 1.371(5)
C41 C46 1.376(4)
C41 C42 1.385(4)
C42 C43 1.390(5)
C43 C44 1.368(6)
C44 C45 1.354(6)
C45 C46 1.383(4)
C51 C56 1.380(4)
C51 C52 1.383(4)
C52 C53 1.373(4)
C53 C54 1.366(5)
C54 C55 1.367(5)
C55 C56 1.376(4)
C61 C66 1.369(4)
C61 C62 1.381(5)
C62 C63 1.384(5)
C63 C64 1.328(8)
C64 C65 1.352(8)
C65 C66 1.399(6)
C71 C72 1.378(4)
C71 C76 1.379(4)
C72 C73 1.376(4)
C73 C74 1.356(5)
C74 C75 1.364(5)
C75 C76 1.377(4)
C81 C86 1.395(4)
C81 C82 1.396(4)
C82 C83 1.386(4)
C83 C84 1.383(4)
C84 C85 1.372(4)
C85 C86 1.384(4)
C1 C11 1.534(4)
C1 B4 1.703(4)
C1 B3 1.708(4)
C1 B6 1.710(5)
C1 B2 1.712(4)
C1 B5 1.726(5)
C11 C12 1.522(6)
C12 C13 1.522(6)
C13 C14 1.533(5)
C14 C15 1.531(4)
C15 B2 1.604(4)
C16 C17 1.388(4)
C16 C21 1.388(4)
C17 C18 1.375(4)
C18 C19 1.378(5)
C19 C20 1.379(5)
C19 C22 1.506(5)
C20 C21 1.364(5)
B2 B6 1.770(4)
B2 B7 1.770(4)
B2 B3 1.770(4)
B2 B11 1.783(4)
B3 B8 1.752(5)
B3 B7 1.757(4)
B3 B4 1.768(5)
B4 B5 1.757(6)
B4 B8 1.762(5)
B4 B9 1.763(6)
B5 B6 1.750(5)
B5 B10 1.760(6)
B5 B9 1.769(5)
B6 B11 1.756(5)
B6 B10 1.761(5)
B7 B11 1.769(5)
B7 B12 1.773(5)
B7 B8 1.776(5)
B8 B12 1.759(5)
B8 B9 1.770(6)
B9 B10 1.770(5)
B9 B12 1.776(5)
B10 B12 1.770(6)
B10 B11 1.771(5)
B11 B12 1.761(5)
C91 C92 1.493(8)
C92 C93 1.408(7)
C93 C94 1.463(7)
